data_4086401
loop_
_publ_author_name
'Grajeda, Javier'
'Kita, Matthew R.'
'Gregor, Lauren C.'
'White, Peter S.'
'Miller, Alexander J. M.'

_publ_contact_author_name
;
;
_publ_section_title
;
 Diverse Cation-Promoted Reactivity of Iridium Carbonyl Pincer-Crown Ether
 Complexes
;
_journal_name_full Organometallics
_journal_page_first 306
_journal_page_last 316
_journal_paper_doi 10.1021/acs.organomet.5b00786
_journal_volume 35
_journal_year 2016
_chemical_absolute_configuration ad
_chemical_formula_moiety 'C24 H40 Cl Ir N O6 P'
_chemical_formula_sum 'C24 H40 Cl Ir N O6 P'
_chemical_formula_weight 697.19
_space_group_crystal_system monoclinic
_space_group_IT_number 4
_space_group_name_Hall 'P 2yb'
_space_group_name_H-M_alt 'P 1 21 1'
_symmetry_space_group_name_Hall 'P 2yb'
_symmetry_space_group_name_H-M 'P 1 21 1'
_atom_sites_solution_hydrogens mixed
_atom_sites_solution_primary iterative
_audit_creation_date 2015-05-11
_audit_creation_method
;
Olex2 1.2
(compiled 2015.01.26 svn.r3150 for OlexSys, GUI svn.r4998)
;
_cell_angle_alpha 90
_cell_angle_beta 91.0496(16)
_cell_angle_gamma 90
_cell_formula_units_Z 2
_cell_length_a 9.7702(5)
_cell_length_b 11.7884(6)
_cell_length_c 11.7937(6)
_cell_measurement_reflns_used 9975
_cell_measurement_temperature 100
_cell_measurement_theta_max 72.19
_cell_measurement_theta_min 3.75
_cell_volume 1358.11(12)
_computing_cell_refinement 'SAINT v8.34A (Bruker, 2013)'
_computing_data_reduction 'SAINT v8.34A (Bruker, 2013)'
_computing_molecular_graphics 'Olex2 (Dolomanov et al., 2009)'
_computing_publication_material 'Olex2 (Dolomanov et al., 2009)'
_computing_structure_refinement 'XL (Sheldrick, 2008)'
_computing_structure_solution 'olex2.solve (Bourhis et al., 2015)'
_diffrn_ambient_temperature 100
_diffrn_measured_fraction_theta_full 1.000
_diffrn_measured_fraction_theta_max 0.998
_diffrn_measurement_device_type 'Bruker APEX-II CCD'
_diffrn_measurement_method '\f and \w scans'
_diffrn_radiation_type CuK\a
_diffrn_radiation_wavelength 1.54178
_diffrn_reflns_av_R_equivalents 0.0306
_diffrn_reflns_av_unetI/netI 0.0219
_diffrn_reflns_laue_measured_fraction_full 1.000
_diffrn_reflns_laue_measured_fraction_max 0.998
_diffrn_reflns_limit_h_max 11
_diffrn_reflns_limit_h_min -12
_diffrn_reflns_limit_k_max 13
_diffrn_reflns_limit_k_min -14
_diffrn_reflns_limit_l_max 14
_diffrn_reflns_limit_l_min -14
_diffrn_reflns_number 37886
_diffrn_reflns_point_group_measured_fraction_full 1.000
_diffrn_reflns_point_group_measured_fraction_max 0.998
_diffrn_reflns_theta_full 67.679
_diffrn_reflns_theta_max 72.184
_diffrn_reflns_theta_min 3.748
_diffrn_standards_number 0
_exptl_absorpt_coefficient_mu 11.295
_exptl_absorpt_correction_T_max 0.4204
_exptl_absorpt_correction_T_min 0.1709
_exptl_absorpt_correction_type numerical
_exptl_absorpt_process_details
;
SADABS-2014/5 (Bruker,2014/5) was used for absorption correction.
wR2(int) was 0.0785 before and 0.0634 after correction.
The Ratio of minimum to maximum transmission is 0.4065.
The \l/2 correction factor is 0.00150.
;
_exptl_crystal_colour 'clear light yellow'
_exptl_crystal_colour_lustre clear
_exptl_crystal_colour_modifier light
_exptl_crystal_colour_primary yellow
_exptl_crystal_density_diffrn 1.705
_exptl_crystal_description block
_exptl_crystal_F_000 696
_exptl_crystal_size_max 0.213
_exptl_crystal_size_mid 0.158
_exptl_crystal_size_min 0.127
_refine_diff_density_max 1.641
_refine_diff_density_min -0.899
_refine_diff_density_rms 0.086
_refine_ls_abs_structure_details
;
 Refined as an inversion twin.
;
_refine_ls_abs_structure_Flack 0.040(9)
_refine_ls_extinction_coef .
_refine_ls_extinction_method none
_refine_ls_goodness_of_fit_ref 1.157
_refine_ls_hydrogen_treatment mixed
_refine_ls_matrix_type full
_refine_ls_number_parameters 316
_refine_ls_number_reflns 5160
_refine_ls_number_restraints 2
_refine_ls_restrained_S_all 1.157
_refine_ls_R_factor_all 0.0181
_refine_ls_R_factor_gt 0.0181
_refine_ls_shift/su_max 0.001
_refine_ls_shift/su_mean 0.000
_refine_ls_structure_factor_coef Fsqd
_refine_ls_weighting_details 'w=1/[\s^2^(Fo^2^)+(0.0256P)^2^+0.7117P] where P=(Fo^2^+2Fc^2^)/3'
_refine_ls_weighting_scheme calc
_refine_ls_wR_factor_gt 0.0473
_refine_ls_wR_factor_ref 0.0474
_reflns_Friedel_coverage 0.902
_reflns_friedel_fraction_full 1.000
_reflns_friedel_fraction_max 0.998
_reflns_number_gt 5142
_reflns_number_total 5160
_reflns_threshold_expression 'I > 2\s(I)'
_cod_data_source_file om5b00786_si_002.cif
_cod_data_source_block x1505003
_cod_depositor_comments
;Separating journal page numbers, which were accidentally combined
 together.
;
_cod_database_code 4086401
_shelx_space_group_comment
;
The symmetry employed for this shelxl refinement is uniquely defined
by the following loop, which should always be used as a source of
symmetry information in preference to the above space-group names.
They are only intended as comments.
;
_shelx_estimated_absorpt_t_max 0.328
_shelx_estimated_absorpt_t_min 0.197
_olex2_refinement_description
;
1. Twinned data refinement
 Scales: 0.960(9) 0.040(9)
2. Fixed Uiso
 At 1.2 times of:
  All C(H) groups, All C(H,H) groups
 At 1.5 times of:
  All C(H,H,H) groups
3. Restrained distances
 Ir1-H
 1.9 with sigma of 0.005
4.a Ternary CH refined with riding coordinates:
 C6(H6), C9(H9)
4.b Secondary CH2 refined with riding coordinates:
 C19(H19A,H19B), C21(H21A,H21B), C22(H22A,H22B), C24(H24A,H24B), C25(H25A,
 H25B), C27(H27A,H27B), C28(H28A,H28B), C30(H30A,H30B), C31(H31A,H31B),
 C33(H33A,H33B), C34(H34A,H34B)
4.c Aromatic/amide H refined with riding coordinates:
 C14(H14), C15(H15), C16(H16)
4.d Idealised Me refined as rotating group:
 C7(H7A,H7B,H7C), C8(H8A,H8B,H8C), C10(H10A,H10B,H10C), C11(H11A,H11B,H11C)
;
_shelx_shelxl_version_number 2014/7
_olex2_submission_original_sample_id JG-I-201
_olex2_submission_special_instructions 'No special instructions were received'

loop_
_space_group_symop_operation_xyz
'x, y, z'
'-x, y+1/2, -z'

loop_
_atom_site_label
_atom_site_type_symbol
_atom_site_fract_x
_atom_site_fract_y
_atom_site_fract_z
_atom_site_U_iso_or_equiv
_atom_site_adp_type
_atom_site_occupancy
_atom_site_site_symmetry_order
_atom_site_calc_flag
_atom_site_refinement_flags_posn
_atom_site_refinement_flags_adp
_atom_site_refinement_flags_occupancy
_atom_site_disorder_assembly
_atom_site_disorder_group
Ir1 Ir 0.87480(2) 0.24998(3) 0.73795(2) 0.01195(6) Uani 1 1 d D . . . .
H1 H 0.865(9) 0.306(7) 0.888(3) 0.07(3) Uiso 1 1 d D . . . .
Cl1 Cl 0.90379(12) 0.20993(10) 0.53382(9) 0.0208(2) Uani 1 1 d . . . . .
P1 P 1.02735(12) 0.12454(11) 0.80541(10) 0.0134(2) Uani 1 1 d . . . . .
O1 O 0.6187(4) 0.1018(4) 0.7448(3) 0.0291(9) Uani 1 1 d . . . . .
O2 O 1.1738(4) 0.1940(4) 0.8193(3) 0.0166(8) Uani 1 1 d . . . . .
O6 O 0.6728(4) 0.5667(3) 0.4837(3) 0.0197(7) Uani 1 1 d . . . . .
O5 O 0.6847(3) 0.7653(4) 0.6396(3) 0.0223(9) Uani 1 1 d . . . . .
O4 O 0.5430(4) 0.6955(4) 0.8403(3) 0.0225(9) Uani 1 1 d . . . . .
O3 O 0.6515(4) 0.4989(4) 0.9706(3) 0.0246(8) Uani 1 1 d . . . . .
N1 N 0.7920(4) 0.4203(4) 0.6889(3) 0.0138(8) Uani 1 1 d . . . . .
C1 C 0.7106(5) 0.1584(5) 0.7423(4) 0.0180(10) Uani 1 1 d . . . . .
C6 C 1.0760(6) 0.0077(5) 0.7122(5) 0.0178(11) Uani 1 1 d . . . . .
H6 H 1.1092 0.0436 0.6410 0.021 Uiso 1 1 calc R . . . .
C7 C 0.9541(6) -0.0663(5) 0.6772(5) 0.0297(13) Uani 1 1 d . . . . .
H7A H 0.9216 -0.1080 0.7433 0.045 Uiso 1 1 calc GR . . . .
H7B H 0.9822 -0.1202 0.6188 0.045 Uiso 1 1 calc GR . . . .
H7C H 0.8802 -0.0181 0.6469 0.045 Uiso 1 1 calc GR . . . .
C5 C 1.1958(6) -0.0618(5) 0.7599(5) 0.0298(13) Uani 1 1 d . . . . .
H8A H 1.2722 -0.0111 0.7793 0.045 Uiso 1 1 calc GR . . . .
H8B H 1.2250 -0.1168 0.7029 0.045 Uiso 1 1 calc GR . . . .
H8C H 1.1671 -0.1022 0.8281 0.045 Uiso 1 1 calc GR . . . .
C3 C 1.0101(5) 0.0729(5) 0.9508(4) 0.0191(10) Uani 1 1 d . . . . .
H9 H 1.0907 0.0232 0.9684 0.023 Uiso 1 1 calc R . . . .
C2 C 1.0121(7) 0.1705(5) 1.0361(5) 0.0305(13) Uani 1 1 d . . . . .
H10A H 1.0975 0.2134 1.0290 0.046 Uiso 1 1 calc GR . . . .
H10B H 1.0061 0.1400 1.1131 0.046 Uiso 1 1 calc GR . . . .
H10C H 0.9341 0.2208 1.0207 0.046 Uiso 1 1 calc GR . . . .
C4 C 0.8802(7) 0.0011(6) 0.9648(5) 0.0356(15) Uani 1 1 d . . . . .
H11A H 0.7995 0.0469 0.9453 0.053 Uiso 1 1 calc GR . . . .
H11B H 0.8745 -0.0245 1.0436 0.053 Uiso 1 1 calc GR . . . .
H11C H 0.8839 -0.0650 0.9145 0.053 Uiso 1 1 calc GR . . . .
C9 C 1.1705(6) 0.3051(5) 0.7789(4) 0.0140(11) Uani 1 1 d . . . . .
C10 C 1.2882(5) 0.3722(5) 0.7824(4) 0.0164(10) Uani 1 1 d . . . . .
H14 H 1.3722 0.3442 0.8130 0.020 Uiso 1 1 calc R . . . .
C11 C 1.2777(5) 0.4818(5) 0.7391(4) 0.0177(10) Uani 1 1 d . . . . .
H15 H 1.3557 0.5299 0.7423 0.021 Uiso 1 1 calc R . . . .
C12 C 1.1568(5) 0.5229(5) 0.6915(4) 0.0174(10) Uani 1 1 d . . . . .
H16 H 1.1525 0.5979 0.6620 0.021 Uiso 1 1 calc R . . . .
C13 C 1.0413(5) 0.4530(5) 0.6873(4) 0.0147(11) Uani 1 1 d . . . . .
C8 C 1.0480(5) 0.3459(4) 0.7346(4) 0.0137(9) Uani 1 1 d . . . . .
C14 C 0.9067(5) 0.4809(4) 0.6289(4) 0.0161(10) Uani 1 1 d . . . . .
H19A H 0.9089 0.4566 0.5486 0.019 Uiso 1 1 calc R . . . .
H19B H 0.8910 0.5639 0.6308 0.019 Uiso 1 1 calc R . . . .
C23 C 0.6673(5) 0.4107(4) 0.6136(4) 0.0155(9) Uani 1 1 d . . . . .
H21A H 0.5989 0.3645 0.6539 0.019 Uiso 1 1 calc R . . . .
H21B H 0.6931 0.3677 0.5451 0.019 Uiso 1 1 calc R . . . .
C22 C 0.5980(5) 0.5191(5) 0.5751(4) 0.0171(10) Uani 1 1 d . . . . .
H22A H 0.5028 0.5030 0.5499 0.021 Uiso 1 1 calc R . . . .
H22B H 0.5952 0.5737 0.6388 0.021 Uiso 1 1 calc R . . . .
C21 C 0.6269(5) 0.6781(5) 0.4543(4) 0.0213(11) Uani 1 1 d . . . . .
H24A H 0.5281 0.6847 0.4702 0.026 Uiso 1 1 calc R . . . .
H24B H 0.6390 0.6904 0.3721 0.026 Uiso 1 1 calc R . . . .
C20 C 0.7045(5) 0.7684(5) 0.5197(4) 0.0247(13) Uani 1 1 d . . . . .
H25A H 0.8034 0.7598 0.5050 0.030 Uiso 1 1 calc R . . . .
H25B H 0.6758 0.8437 0.4909 0.030 Uiso 1 1 calc R . . . .
C19 C 0.5574(6) 0.8110(5) 0.6738(5) 0.0276(12) Uani 1 1 d . . . . .
H27A H 0.4810 0.7645 0.6429 0.033 Uiso 1 1 calc R . . . .
H27B H 0.5467 0.8894 0.6450 0.033 Uiso 1 1 calc R . . . .
C18 C 0.5555(7) 0.8105(6) 0.8009(5) 0.0283(14) Uani 1 1 d . . . . .
H28A H 0.6411 0.8445 0.8316 0.034 Uiso 1 1 calc R . . . .
H28B H 0.4774 0.8562 0.8275 0.034 Uiso 1 1 calc R . . . .
C17 C 0.5517(6) 0.6885(5) 0.9605(5) 0.0298(13) Uani 1 1 d . . . . .
H30A H 0.4783 0.7352 0.9937 0.036 Uiso 1 1 calc R . . . .
H30B H 0.6409 0.7194 0.9871 0.036 Uiso 1 1 calc R . . . .
C16 C 0.5380(6) 0.5690(5) 0.9999(5) 0.0272(13) Uani 1 1 d . . . . .
H31A H 0.5287 0.5687 1.0833 0.033 Uiso 1 1 calc R . . . .
H31B H 0.4533 0.5361 0.9663 0.033 Uiso 1 1 calc R . . . .
C15 C 0.6422(5) 0.4489(5) 0.8610(4) 0.0175(10) Uani 1 1 d . . . . .
H33A H 0.5555 0.4715 0.8227 0.021 Uiso 1 1 calc R . . . .
H33B H 0.6439 0.3651 0.8675 0.021 Uiso 1 1 calc R . . . .
C34 C 0.7641(5) 0.4897(4) 0.7925(4) 0.0146(9) Uani 1 1 d . . . . .
H34A H 0.7475 0.5692 0.7691 0.018 Uiso 1 1 calc R . . . .
H34B H 0.8469 0.4890 0.8423 0.018 Uiso 1 1 calc R . . . .

loop_
_atom_site_aniso_label
_atom_site_aniso_U_11
_atom_site_aniso_U_22
_atom_site_aniso_U_33
_atom_site_aniso_U_23
_atom_site_aniso_U_13
_atom_site_aniso_U_12
Ir1 0.01079(9) 0.01360(10) 0.01149(9) 0.00055(10) 0.00059(6) -0.00068(10)
Cl1 0.0262(6) 0.0225(6) 0.0138(5) -0.0032(4) 0.0017(4) 0.0002(4)
P1 0.0125(5) 0.0145(6) 0.0130(5) 0.0003(5) 0.0013(4) 0.0014(4)
O1 0.022(2) 0.033(2) 0.032(2) 0.0061(18) 0.0000(16) -0.0101(17)
O2 0.0136(16) 0.0179(18) 0.0182(18) -0.0005(16) -0.0019(15) -0.0006(14)
O6 0.0178(16) 0.025(2) 0.0158(16) 0.0053(15) 0.0026(13) 0.0019(14)
O5 0.0254(15) 0.015(3) 0.0261(16) 0.0010(16) -0.0014(13) -0.0010(16)
O4 0.027(2) 0.021(2) 0.0190(19) -0.0066(17) 0.0002(16) 0.0054(16)
O3 0.0231(19) 0.036(2) 0.0148(17) -0.0038(16) 0.0014(14) 0.0091(17)
N1 0.0145(19) 0.016(2) 0.0114(18) 0.0008(16) 0.0005(15) -0.0015(16)
C1 0.015(2) 0.019(3) 0.020(2) 0.006(2) -0.0008(18) -0.001(2)
C6 0.020(3) 0.016(3) 0.017(2) -0.003(2) 0.003(2) 0.003(2)
C7 0.028(3) 0.028(3) 0.033(3) -0.014(3) 0.009(2) -0.005(2)
C5 0.033(3) 0.027(3) 0.030(3) -0.008(3) -0.003(2) 0.013(3)
C3 0.022(2) 0.021(3) 0.015(2) 0.005(2) 0.0008(19) 0.005(2)
C2 0.045(3) 0.028(3) 0.019(3) 0.000(2) 0.004(2) 0.007(3)
C4 0.041(3) 0.045(4) 0.022(3) 0.011(3) 0.005(3) -0.015(3)
C9 0.013(2) 0.019(3) 0.010(2) 0.001(2) 0.0023(19) 0.000(2)
C10 0.009(2) 0.023(3) 0.017(2) -0.001(2) 0.0008(17) 0.0020(19)
C11 0.014(2) 0.025(3) 0.014(2) -0.001(2) 0.0023(18) -0.008(2)
C12 0.018(2) 0.019(3) 0.016(2) 0.003(2) 0.0009(19) -0.002(2)
C13 0.013(2) 0.020(3) 0.011(2) 0.001(2) 0.0024(18) -0.002(2)
C8 0.012(2) 0.017(3) 0.012(2) -0.0016(19) 0.0061(17) -0.0032(18)
C14 0.016(2) 0.018(2) 0.015(2) 0.0019(19) 0.0009(18) -0.0020(19)
C23 0.016(2) 0.016(2) 0.014(2) 0.0003(18) -0.0005(18) -0.0032(19)
C22 0.014(2) 0.020(3) 0.017(2) 0.002(2) -0.0014(18) -0.0030(19)
C21 0.018(2) 0.027(3) 0.019(2) 0.006(2) 0.0017(19) -0.003(2)
C20 0.028(2) 0.017(4) 0.029(2) 0.007(2) 0.0012(19) -0.004(2)
C19 0.034(3) 0.018(3) 0.031(3) 0.000(2) -0.003(2) 0.007(2)
C18 0.034(3) 0.020(3) 0.030(3) -0.004(3) 0.000(3) 0.004(3)
C17 0.036(3) 0.031(3) 0.022(3) -0.007(2) -0.001(2) 0.012(3)
C16 0.026(3) 0.039(4) 0.017(2) -0.005(2) 0.008(2) 0.003(2)
C15 0.015(2) 0.022(3) 0.016(2) 0.001(2) 0.0028(18) 0.0004(19)
C34 0.013(2) 0.017(2) 0.014(2) -0.0010(19) -0.0027(18) -0.0019(18)

loop_
_atom_type_symbol
_atom_type_description
_atom_type_scat_dispersion_real
_atom_type_scat_dispersion_imag
_atom_type_scat_source
C C 0.0181 0.0091 'International Tables Vol C Tables 4.2.6.8 and 6.1.1.4'
H H 0.0000 0.0000 'International Tables Vol C Tables 4.2.6.8 and 6.1.1.4'
Cl Cl 0.3639 0.7018 'International Tables Vol C Tables 4.2.6.8 and 6.1.1.4'
Ir Ir -4.7710 6.5667 'International Tables Vol C Tables 4.2.6.8 and 6.1.1.4'
N N 0.0311 0.0180 'International Tables Vol C Tables 4.2.6.8 and 6.1.1.4'
O O 0.0492 0.0322 'International Tables Vol C Tables 4.2.6.8 and 6.1.1.4'
P P 0.2955 0.4335 'International Tables Vol C Tables 4.2.6.8 and 6.1.1.4'

loop_
_geom_angle_atom_site_label_1
_geom_angle_atom_site_label_2
_geom_angle_atom_site_label_3
_geom_angle
_geom_angle_site_symmetry_1
_geom_angle_site_symmetry_3
Cl1 Ir1 H1 170(3) . .
P1 Ir1 H1 87(3) . .
P1 Ir1 Cl1 97.62(4) . .
P1 Ir1 N1 157.13(11) . .
N1 Ir1 H1 84(3) . .
N1 Ir1 Cl1 88.09(10) . .
C1 Ir1 H1 97(3) . .
C1 Ir1 Cl1 91.67(15) . .
C1 Ir1 P1 99.73(16) . .
C1 Ir1 N1 102.23(18) . .
C1 Ir1 C8 179.6(2) . .
C8 Ir1 H1 83(3) . .
C8 Ir1 Cl1 88.68(14) . .
C8 Ir1 P1 79.95(15) . .
C8 Ir1 N1 78.06(18) . .
O2 P1 Ir1 106.12(15) . .
O2 P1 C6 101.4(2) . .
O2 P1 C3 99.6(2) . .
C6 P1 Ir1 117.58(19) . .
C3 P1 Ir1 118.76(17) . .
C3 P1 C6 110.0(3) . .
C9 O2 P1 114.6(4) . .
C22 O6 C21 112.5(4) . .
C19 O5 C20 113.9(4) . .
C17 O4 C18 111.9(4) . .
C15 O3 C16 115.0(4) . .
C14 N1 Ir1 106.1(3) . .
C23 N1 Ir1 111.8(3) . .
C23 N1 C14 111.1(4) . .
C23 N1 C34 111.5(4) . .
C34 N1 Ir1 110.4(3) . .
C34 N1 C14 105.7(4) . .
O1 C1 Ir1 177.3(5) . .
P1 C6 H6 106.1 . .
C7 C6 P1 112.5(4) . .
C7 C6 H6 106.1 . .
C7 C6 C5 112.5(5) . .
C5 C6 P1 112.9(4) . .
C5 C6 H6 106.1 . .
C6 C7 H7A 109.5 . .
C6 C7 H7B 109.5 . .
C6 C7 H7C 109.5 . .
H7A C7 H7B 109.5 . .
H7A C7 H7C 109.5 . .
H7B C7 H7C 109.5 . .
C6 C5 H8A 109.5 . .
C6 C5 H8B 109.5 . .
C6 C5 H8C 109.5 . .
H8A C5 H8B 109.5 . .
H8A C5 H8C 109.5 . .
H8B C5 H8C 109.5 . .
P1 C3 H9 107.7 . .
C2 C3 P1 111.5(4) . .
C2 C3 H9 107.7 . .
C2 C3 C4 110.2(5) . .
C4 C3 P1 112.0(4) . .
C4 C3 H9 107.7 . .
C3 C2 H10A 109.5 . .
C3 C2 H10B 109.5 . .
C3 C2 H10C 109.5 . .
H10A C2 H10B 109.5 . .
H10A C2 H10C 109.5 . .
H10B C2 H10C 109.5 . .
C3 C4 H11A 109.5 . .
C3 C4 H11B 109.5 . .
C3 C4 H11C 109.5 . .
H11A C4 H11B 109.5 . .
H11A C4 H11C 109.5 . .
H11B C4 H11C 109.5 . .
O2 C9 C10 120.6(5) . .
C8 C9 O2 118.1(5) . .
C8 C9 C10 121.4(5) . .
C9 C10 H14 121.3 . .
C11 C10 C9 117.4(5) . .
C11 C10 H14 121.3 . .
C10 C11 H15 119.0 . .
C12 C11 C10 122.0(5) . .
C12 C11 H15 119.0 . .
C11 C12 H16 120.3 . .
C11 C12 C13 119.3(5) . .
C13 C12 H16 120.3 . .
C12 C13 C14 125.7(5) . .
C8 C13 C12 119.5(5) . .
C8 C13 C14 114.7(5) . .
C9 C8 Ir1 120.9(4) . .
C13 C8 Ir1 118.9(4) . .
C13 C8 C9 120.3(5) . .
N1 C14 H19A 109.8 . .
N1 C14 H19B 109.8 . .
C13 C14 N1 109.3(4) . .
C13 C14 H19A 109.8 . .
C13 C14 H19B 109.8 . .
H19A C14 H19B 108.3 . .
N1 C23 H21A 107.8 . .
N1 C23 H21B 107.8 . .
N1 C23 C22 117.9(4) . .
H21A C23 H21B 107.2 . .
C22 C23 H21A 107.8 . .
C22 C23 H21B 107.8 . .
O6 C22 C23 109.1(4) . .
O6 C22 H22A 109.9 . .
O6 C22 H22B 109.9 . .
C23 C22 H22A 109.9 . .
C23 C22 H22B 109.9 . .
H22A C22 H22B 108.3 . .
O6 C21 H24A 109.3 . .
O6 C21 H24B 109.3 . .
O6 C21 C20 111.8(4) . .
H24A C21 H24B 107.9 . .
C20 C21 H24A 109.3 . .
C20 C21 H24B 109.3 . .
O5 C20 C21 114.3(4) . .
O5 C20 H25A 108.7 . .
O5 C20 H25B 108.7 . .
C21 C20 H25A 108.7 . .
C21 C20 H25B 108.7 . .
H25A C20 H25B 107.6 . .
O5 C19 H27A 110.1 . .
O5 C19 H27B 110.1 . .
O5 C19 C18 108.0(5) . .
H27A C19 H27B 108.4 . .
C18 C19 H27A 110.1 . .
C18 C19 H27B 110.1 . .
O4 C18 C19 109.2(5) . .
O4 C18 H28A 109.8 . .
O4 C18 H28B 109.8 . .
C19 C18 H28A 109.8 . .
C19 C18 H28B 109.8 . .
H28A C18 H28B 108.3 . .
O4 C17 H30A 109.4 . .
O4 C17 H30B 109.4 . .
O4 C17 C16 111.2(5) . .
H30A C17 H30B 108.0 . .
C16 C17 H30A 109.4 . .
C16 C17 H30B 109.4 . .
O3 C16 C17 113.3(5) . .
O3 C16 H31A 108.9 . .
O3 C16 H31B 108.9 . .
C17 C16 H31A 108.9 . .
C17 C16 H31B 108.9 . .
H31A C16 H31B 107.7 . .
O3 C15 H33A 110.1 . .
O3 C15 H33B 110.1 . .
O3 C15 C34 108.2(4) . .
H33A C15 H33B 108.4 . .
C34 C15 H33A 110.1 . .
C34 C15 H33B 110.1 . .
N1 C34 C15 114.4(4) . .
N1 C34 H34A 108.7 . .
N1 C34 H34B 108.7 . .
C15 C34 H34A 108.7 . .
C15 C34 H34B 108.7 . .
H34A C34 H34B 107.6 . .

loop_
_geom_bond_atom_site_label_1
_geom_bond_atom_site_label_2
_geom_bond_distance
_geom_bond_site_symmetry_2
Ir1 H1 1.899(7) .
Ir1 Cl1 2.4747(11) .
Ir1 P1 2.2356(12) .
Ir1 N1 2.237(4) .
Ir1 C1 1.935(5) .
Ir1 C8 2.036(5) .
P1 O2 1.654(4) .
P1 C6 1.830(5) .
P1 C3 1.830(5) .
O1 C1 1.119(6) .
O2 C9 1.394(6) .
O6 C22 1.428(6) .
O6 C21 1.428(6) .
O5 C20 1.431(6) .
O5 C19 1.421(7) .
O4 C18 1.439(7) .
O4 C17 1.421(7) .
O3 C16 1.430(7) .
O3 C15 1.423(6) .
N1 C14 1.514(6) .
N1 C23 1.499(6) .
N1 C34 1.500(6) .
C6 H6 1.0000 .
C6 C7 1.527(8) .
C6 C5 1.528(8) .
C7 H7A 0.9800 .
C7 H7B 0.9800 .
C7 H7C 0.9800 .
C5 H8A 0.9800 .
C5 H8B 0.9800 .
C5 H8C 0.9800 .
C3 H9 1.0000 .
C3 C2 1.528(8) .
C3 C4 1.537(8) .
C2 H10A 0.9800 .
C2 H10B 0.9800 .
C2 H10C 0.9800 .
C4 H11A 0.9800 .
C4 H11B 0.9800 .
C4 H11C 0.9800 .
C9 C10 1.395(7) .
C9 C8 1.384(8) .
C10 H14 0.9500 .
C10 C11 1.393(7) .
C11 H15 0.9500 .
C11 C12 1.386(7) .
C12 H16 0.9500 .
C12 C13 1.397(7) .
C13 C8 1.382(7) .
C13 C14 1.510(7) .
C14 H19A 0.9900 .
C14 H19B 0.9900 .
C23 H21A 0.9900 .
C23 H21B 0.9900 .
C23 C22 1.513(7) .
C22 H22A 0.9900 .
C22 H22B 0.9900 .
C21 H24A 0.9900 .
C21 H24B 0.9900 .
C21 C20 1.511(8) .
C20 H25A 0.9900 .
C20 H25B 0.9900 .
C19 H27A 0.9900 .
C19 H27B 0.9900 .
C19 C18 1.498(9) .
C18 H28A 0.9900 .
C18 H28B 0.9900 .
C17 H30A 0.9900 .
C17 H30B 0.9900 .
C17 C16 1.491(9) .
C16 H31A 0.9900 .
C16 H31B 0.9900 .
C15 H33A 0.9900 .
C15 H33B 0.9900 .
C15 C34 1.529(6) .
C34 H34A 0.9900 .
C34 H34B 0.9900 .

loop_
_geom_torsion_atom_site_label_1
_geom_torsion_atom_site_label_2
_geom_torsion_atom_site_label_3
_geom_torsion_atom_site_label_4
_geom_torsion
_geom_torsion_site_symmetry_1
_geom_torsion_site_symmetry_2
_geom_torsion_site_symmetry_3
_geom_torsion_site_symmetry_4
Ir1 P1 O2 C9 -5.0(3) . . . .
Ir1 P1 C6 C7 -60.2(5) . . . .
Ir1 P1 C6 C5 171.3(4) . . . .
Ir1 P1 C3 C2 -57.4(4) . . . .
Ir1 P1 C3 C4 66.5(4) . . . .
Ir1 N1 C14 C13 -38.2(4) . . . .
Ir1 N1 C23 C22 178.9(3) . . . .
Ir1 N1 C34 C15 -70.7(4) . . . .
P1 O2 C9 C10 -178.1(4) . . . .
P1 O2 C9 C8 1.3(6) . . . .
O2 P1 C6 C7 -175.3(4) . . . .
O2 P1 C6 C5 56.1(5) . . . .
O2 P1 C3 C2 57.0(4) . . . .
O2 P1 C3 C4 -179.0(4) . . . .
O2 C9 C10 C11 179.2(4) . . . .
O2 C9 C8 Ir1 4.0(6) . . . .
O2 C9 C8 C13 -176.1(4) . . . .
O6 C21 C20 O5 -64.2(6) . . . .
O5 C19 C18 O4 -71.4(7) . . . .
O4 C17 C16 O3 68.2(6) . . . .
O3 C15 C34 N1 163.3(4) . . . .
N1 C23 C22 O6 79.2(5) . . . .
C6 P1 O2 C9 118.4(3) . . . .
C6 P1 C3 C2 163.0(4) . . . .
C6 P1 C3 C4 -73.1(5) . . . .
C3 P1 O2 C9 -128.8(3) . . . .
C3 P1 C6 C7 80.0(5) . . . .
C3 P1 C6 C5 -48.6(5) . . . .
C9 C10 C11 C12 -1.7(7) . . . .
C10 C9 C8 Ir1 -176.6(4) . . . .
C10 C9 C8 C13 3.2(8) . . . .
C10 C11 C12 C13 0.5(7) . . . .
C11 C12 C13 C8 2.5(7) . . . .
C11 C12 C13 C14 -174.0(5) . . . .
C12 C13 C8 Ir1 175.5(4) . . . .
C12 C13 C8 C9 -4.4(8) . . . .
C12 C13 C14 N1 -151.3(5) . . . .
C8 C9 C10 C11 -0.2(7) . . . .
C8 C13 C14 N1 32.0(6) . . . .
C14 N1 C23 C22 -62.9(5) . . . .
C14 N1 C34 C15 175.0(4) . . . .
C14 C13 C8 Ir1 -7.6(6) . . . .
C14 C13 C8 C9 172.5(5) . . . .
C23 N1 C14 C13 -159.9(4) . . . .
C23 N1 C34 C15 54.2(5) . . . .
C22 O6 C21 C20 90.6(5) . . . .
C21 O6 C22 C23 -170.8(4) . . . .
C20 O5 C19 C18 -175.7(5) . . . .
C19 O5 C20 C21 -76.9(6) . . . .
C18 O4 C17 C16 179.8(5) . . . .
C17 O4 C18 C19 175.3(5) . . . .
C16 O3 C15 C34 119.9(5) . . . .
C15 O3 C16 C17 -86.3(6) . . . .
C34 N1 C14 C13 79.0(5) . . . .
C34 N1 C23 C22 54.7(5) . . . .

loop_
_twin_individual_id
_twin_individual_mass_fraction_refined
1 0.960(9)
2 0.040(9)
